data_4030573
loop_
_publ_author_name
'Liedtke, Ren\'e'
'Tenberge, Fabian'
'Daniliuc, Constantin G.'
'Kehr, Gerald'
'Erker, Gerhard'

_publ_section_title
;
 Benzannulation of heterocyclic frameworks by 1,1-carboboration pathways.
;
_journal_issue 4
_journal_name_full 'The Journal of organic chemistry'
_journal_page_first 2240
_journal_page_last 2248
_journal_paper_doi 10.1021/jo502753s
_journal_volume 80
_journal_year 2015
_chemical_formula_sum 'C37 H25 B F15 N Si2'
_chemical_formula_weight 835.57
_chemical_name_systematic
; 
 ? 
;
_space_group_IT_number 2
_symmetry_cell_setting triclinic
_symmetry_space_group_name_Hall '-P 1'
_symmetry_space_group_name_H-M 'P -1'
_atom_sites_solution_hydrogens geom
_atom_sites_solution_primary direct
_atom_sites_solution_secondary difmap
_audit_creation_method SHELXL-97
_cell_angle_alpha 109.281(4)
_cell_angle_beta 95.936(5)
_cell_angle_gamma 93.636(5)
_cell_formula_units_Z 2
_cell_length_a 10.4022(6)
_cell_length_b 13.0301(8)
_cell_length_c 14.7160(8)
_cell_measurement_reflns_used 10718
_cell_measurement_temperature 223(2)
_cell_measurement_theta_max 68.25
_cell_measurement_theta_min 0.88
_cell_volume 1862.52(19)
_computing_cell_refinement 'Collect (Nonius B.V., 1998)'
_computing_data_collection 'Collect (Nonius B.V., 1998)'
_computing_data_reduction 'Denzo-SMN (Otwinowski & Minor, 1997)'
_computing_molecular_graphics 'XP (BrukerAXS, 2000)'
_computing_publication_material 'SHELXL-97 (Sheldrick, 1997)'
_computing_structure_refinement 'SHELXL-97 (Sheldrick, 1997)'
_computing_structure_solution 'SHELXS-97 (Sheldrick, 1990)'
_diffrn_ambient_temperature 223(2)
_diffrn_measured_fraction_theta_full 0.933
_diffrn_measured_fraction_theta_max 0.933
_diffrn_measurement_device_type 'Nonius KappaCCD APEXII'
_diffrn_measurement_method '\w and \f scans'
_diffrn_radiation_monochromator graphite
_diffrn_radiation_source 'fine-focus sealed tube'
_diffrn_radiation_type CuK\a
_diffrn_radiation_wavelength 1.54178
_diffrn_reflns_av_R_equivalents 0.077
_diffrn_reflns_av_sigmaI/netI 0.0376
_diffrn_reflns_limit_h_max 12
_diffrn_reflns_limit_h_min 0
_diffrn_reflns_limit_k_max 14
_diffrn_reflns_limit_k_min -15
_diffrn_reflns_limit_l_max 16
_diffrn_reflns_limit_l_min -17
_diffrn_reflns_number 40525
_diffrn_reflns_theta_full 66.58
_diffrn_reflns_theta_max 66.58
_diffrn_reflns_theta_min 3.94
_exptl_absorpt_coefficient_mu 1.822
_exptl_absorpt_correction_T_max 0.9474
_exptl_absorpt_correction_T_min 0.7120
_exptl_absorpt_correction_type multi-scan
_exptl_absorpt_process_details 'Denzo (Otwinowski, Borek, Majewski & Minor, 2003)'
_exptl_crystal_colour colourless
_exptl_crystal_density_diffrn 1.490
_exptl_crystal_density_method 'not measured'
_exptl_crystal_description needle
_exptl_crystal_F_000 844
_exptl_crystal_size_max 0.20
_exptl_crystal_size_mid 0.05
_exptl_crystal_size_min 0.03
_refine_diff_density_max 0.199
_refine_diff_density_min -0.279
_refine_diff_density_rms 0.042
_refine_ls_extinction_method none
_refine_ls_goodness_of_fit_ref 1.030
_refine_ls_hydrogen_treatment constr
_refine_ls_matrix_type full
_refine_ls_number_parameters 512
_refine_ls_number_reflns 6146
_refine_ls_number_restraints 0
_refine_ls_restrained_S_all 1.030
_refine_ls_R_factor_all 0.0748
_refine_ls_R_factor_gt 0.0470
_refine_ls_shift/su_max 0.000
_refine_ls_shift/su_mean 0.000
_refine_ls_structure_factor_coef Fsqd
_refine_ls_weighting_details 'calc w=1/[\s^2^(Fo^2^)+(0.0383P)^2^+1.4632P] where P=(Fo^2^+2Fc^2^)/3'
_refine_ls_weighting_scheme calc
_refine_ls_wR_factor_gt 0.1030
_refine_ls_wR_factor_ref 0.1205
_reflns_number_gt 4410
_reflns_number_total 6146
_reflns_threshold_expression >2sigma(I)
_cod_data_source_file jo502753s_si_002.cif
_cod_data_source_block erk6813
_cod_depositor_comments 'Adding full bibliography for 4030573--4030578.cif.'
_cod_original_sg_symbol_H-M P-1
_cod_database_code 4030573

loop_
_symmetry_equiv_pos_as_xyz
'x, y, z'
'-x, -y, -z'

loop_
_atom_site_label
_atom_site_type_symbol
_atom_site_fract_x
_atom_site_fract_y
_atom_site_fract_z
_atom_site_U_iso_or_equiv
_atom_site_adp_type
_atom_site_occupancy
_atom_site_symmetry_multiplicity
_atom_site_calc_flag
_atom_site_refinement_flags
Si1 Si -0.02881(10) -0.18854(8) 0.21408(7) 0.0668(3) Uani 1 1 d .
Si2 Si 0.44206(8) 0.11000(7) 0.19882(6) 0.0557(2) Uani 1 1 d .
B1 B 0.2453(3) 0.3208(3) 0.2164(2) 0.0465(8) Uani 1 1 d .
N1 N 0.3235(2) 0.0597(2) 0.49139(18) 0.0542(6) Uani 1 1 d .
C2 C 0.2827(3) 0.0651(2) 0.3998(2) 0.0478(7) Uani 1 1 d .
C3 C 0.3574(3) 0.1500(2) 0.38612(19) 0.0445(6) Uani 1 1 d .
C3A C 0.4489(3) 0.1974(2) 0.4723(2) 0.0467(7) Uani 1 1 d .
C4 C 0.5502(3) 0.2822(3) 0.5015(2) 0.0557(8) Uani 1 1 d .
H4 H 0.5667 0.3239 0.4618 0.067 Uiso 1 1 calc R
C5 C 0.6251(3) 0.3031(3) 0.5897(2) 0.0662(9) Uani 1 1 d .
H5 H 0.6942 0.3590 0.6098 0.079 Uiso 1 1 calc R
C6 C 0.6003(4) 0.2426(3) 0.6502(2) 0.0713(10) Uani 1 1 d .
H6 H 0.6539 0.2588 0.7097 0.086 Uiso 1 1 calc R
C7 C 0.5004(3) 0.1609(3) 0.6254(2) 0.0647(9) Uani 1 1 d .
H7 H 0.4833 0.1218 0.6671 0.078 Uiso 1 1 calc R
C7A C 0.4249(3) 0.1382(3) 0.5355(2) 0.0534(7) Uani 1 1 d .
C8 C 0.2690(4) -0.0200(3) 0.5312(3) 0.0681(9) Uani 1 1 d .
H8A H 0.3354 -0.0655 0.5416 0.102 Uiso 1 1 calc R
H8B H 0.1967 -0.0655 0.4859 0.102 Uiso 1 1 calc R
H8C H 0.2389 0.0181 0.5925 0.102 Uiso 1 1 calc R
C9 C 0.1815(3) -0.0111(3) 0.3372(2) 0.0570(8) Uani 1 1 d .
C10 C 0.0967(3) -0.0789(3) 0.2867(3) 0.0656(9) Uani 1 1 d .
C11 C 0.3465(3) 0.1859(2) 0.2992(2) 0.0442(6) Uani 1 1 d .
C12 C 0.2729(3) 0.2669(2) 0.2974(2) 0.0443(6) Uani 1 1 d .
C21 C -0.0975(4) -0.2460(3) 0.3002(3) 0.0915(12) Uani 1 1 d .
H21A H -0.0286 -0.2708 0.3347 0.137 Uiso 1 1 calc R
H21B H -0.1619 -0.3071 0.2647 0.137 Uiso 1 1 calc R
H21C H -0.1382 -0.1901 0.3462 0.137 Uiso 1 1 calc R
C22 C -0.1533(5) -0.1304(4) 0.1516(4) 0.1234(19) Uani 1 1 d .
H22A H -0.1849 -0.0693 0.1989 0.185 Uiso 1 1 calc R
H22B H -0.2250 -0.1861 0.1190 0.185 Uiso 1 1 calc R
H22C H -0.1151 -0.1054 0.1043 0.185 Uiso 1 1 calc R
C23 C 0.0507(4) -0.2931(3) 0.1255(3) 0.0951(13) Uani 1 1 d .
H23A H 0.0902 -0.2606 0.0832 0.143 Uiso 1 1 calc R
H23B H -0.0137 -0.3529 0.0870 0.143 Uiso 1 1 calc R
H23C H 0.1171 -0.3205 0.1601 0.143 Uiso 1 1 calc R
C31 C 0.6180(3) 0.1428(4) 0.2471(3) 0.0843(12) Uani 1 1 d .
H31A H 0.6690 0.1027 0.1980 0.126 Uiso 1 1 calc R
H31B H 0.6348 0.1221 0.3045 0.126 Uiso 1 1 calc R
H31C H 0.6419 0.2206 0.2640 0.126 Uiso 1 1 calc R
C32 C 0.3929(4) -0.0394(3) 0.1656(3) 0.0826(11) Uani 1 1 d .
H32A H 0.3034 -0.0561 0.1351 0.124 Uiso 1 1 calc R
H32B H 0.4013 -0.0593 0.2238 0.124 Uiso 1 1 calc R
H32C H 0.4486 -0.0803 0.1209 0.124 Uiso 1 1 calc R
C33 C 0.4095(3) 0.1454(3) 0.0864(2) 0.0641(9) Uani 1 1 d .
H33A H 0.4500 0.2184 0.0977 0.096 Uiso 1 1 calc R
H33B H 0.3165 0.1428 0.0692 0.096 Uiso 1 1 calc R
H33C H 0.4452 0.0934 0.0337 0.096 Uiso 1 1 calc R
C41 C 0.1933(3) 0.3125(2) 0.3798(2) 0.0459(7) Uani 1 1 d .
F42 F 0.34615(18) 0.46536(15) 0.45913(14) 0.0730(5) Uani 1 1 d .
C42 C 0.2330(3) 0.4082(3) 0.4563(2) 0.0535(7) Uani 1 1 d .
F43 F 0.2012(2) 0.54612(17) 0.60176(14) 0.0882(7) Uani 1 1 d .
C43 C 0.1606(4) 0.4500(3) 0.5309(2) 0.0630(9) Uani 1 1 d .
F44 F -0.0280(2) 0.43497(19) 0.60274(15) 0.0924(7) Uani 1 1 d .
C44 C 0.0447(4) 0.3946(3) 0.5311(2) 0.0657(9) Uani 1 1 d .
F45 F -0.11394(19) 0.24481(19) 0.45603(17) 0.0882(6) Uani 1 1 d .
C45 C 0.0005(3) 0.2993(3) 0.4566(3) 0.0613(9) Uani 1 1 d .
F46 F 0.02602(16) 0.16699(15) 0.30974(13) 0.0650(5) Uani 1 1 d .
C46 C 0.0739(3) 0.2597(3) 0.3820(2) 0.0515(7) Uani 1 1 d .
C51 C 0.0976(3) 0.3046(2) 0.1701(2) 0.0450(7) Uani 1 1 d .
F52 F 0.08737(17) 0.11192(14) 0.11421(13) 0.0644(5) Uani 1 1 d .
C52 C 0.0270(3) 0.2033(2) 0.1270(2) 0.0519(7) Uani 1 1 d .
F53 F -0.16763(18) 0.08919(17) 0.05196(15) 0.0816(6) Uani 1 1 d .
C53 C -0.1041(3) 0.1898(3) 0.0940(2) 0.0594(8) Uani 1 1 d .
F54 F -0.29671(18) 0.2685(2) 0.07347(17) 0.0908(7) Uani 1 1 d .
C54 C -0.1695(3) 0.2801(3) 0.1051(2) 0.0627(9) Uani 1 1 d .
F55 F -0.16817(19) 0.47118(17) 0.15657(16) 0.0838(6) Uani 1 1 d .
C55 C -0.1040(3) 0.3827(3) 0.1472(2) 0.0583(8) Uani 1 1 d .
F56 F 0.08749(17) 0.49561(14) 0.21780(13) 0.0627(5) Uani 1 1 d .
C56 C 0.0264(3) 0.3930(2) 0.1778(2) 0.0496(7) Uani 1 1 d .
C61 C 0.3450(3) 0.4013(2) 0.1940(2) 0.0475(7) Uani 1 1 d .
F62 F 0.21342(17) 0.39977(16) 0.05106(12) 0.0675(5) Uani 1 1 d .
C62 C 0.3194(3) 0.4405(3) 0.1167(2) 0.0514(7) Uani 1 1 d .
F63 F 0.3683(2) 0.55499(18) 0.02651(15) 0.0825(6) Uani 1 1 d .
C63 C 0.4001(3) 0.5203(3) 0.1018(2) 0.0584(8) Uani 1 1 d .
F64 F 0.5889(2) 0.64268(17) 0.15076(16) 0.0847(6) Uani 1 1 d .
C64 C 0.5111(3) 0.5643(3) 0.1640(3) 0.0604(8) Uani 1 1 d .
F65 F 0.65259(17) 0.57131(16) 0.30135(15) 0.0749(5) Uani 1 1 d .
C65 C 0.5443(3) 0.5275(3) 0.2395(2) 0.0559(8) Uani 1 1 d .
F66 F 0.50464(16) 0.41272(16) 0.32568(14) 0.0695(5) Uani 1 1 d .
C66 C 0.4633(3) 0.4461(2) 0.2516(2) 0.0520(7) Uani 1 1 d .

loop_
_atom_site_aniso_label
_atom_site_aniso_U_11
_atom_site_aniso_U_22
_atom_site_aniso_U_33
_atom_site_aniso_U_23
_atom_site_aniso_U_13
_atom_site_aniso_U_12
Si1 0.0673(6) 0.0590(6) 0.0732(6) 0.0279(5) -0.0066(5) -0.0044(5)
Si2 0.0555(5) 0.0640(6) 0.0526(5) 0.0222(4) 0.0141(4) 0.0184(4)
B1 0.051(2) 0.0421(18) 0.0449(18) 0.0114(15) 0.0099(15) 0.0082(15)
N1 0.0631(16) 0.0528(15) 0.0528(15) 0.0247(12) 0.0093(12) 0.0097(13)
C2 0.0483(17) 0.0475(17) 0.0481(16) 0.0158(14) 0.0068(13) 0.0092(13)
C3 0.0427(16) 0.0469(16) 0.0451(15) 0.0165(13) 0.0070(12) 0.0076(13)
C3A 0.0492(17) 0.0447(16) 0.0486(16) 0.0168(14) 0.0088(13) 0.0131(13)
C4 0.0547(19) 0.0516(18) 0.0571(18) 0.0144(15) 0.0023(15) 0.0082(15)
C5 0.061(2) 0.063(2) 0.064(2) 0.0100(18) -0.0039(17) 0.0089(17)
C6 0.075(2) 0.075(2) 0.054(2) 0.0106(18) -0.0068(18) 0.022(2)
C7 0.078(2) 0.071(2) 0.0489(18) 0.0240(17) 0.0033(17) 0.0214(19)
C7A 0.0559(19) 0.0549(19) 0.0512(17) 0.0174(15) 0.0090(15) 0.0190(15)
C8 0.085(2) 0.062(2) 0.070(2) 0.0357(18) 0.0249(19) 0.0125(18)
C9 0.060(2) 0.0530(19) 0.064(2) 0.0273(17) 0.0105(17) 0.0022(16)
C10 0.071(2) 0.059(2) 0.071(2) 0.0298(18) 0.0055(18) 0.0001(18)
C11 0.0366(15) 0.0510(17) 0.0462(16) 0.0204(13) 0.0010(12) -0.0007(12)
C12 0.0403(15) 0.0454(16) 0.0479(16) 0.0173(13) 0.0048(12) 0.0025(13)
C21 0.090(3) 0.073(3) 0.115(3) 0.037(2) 0.022(2) -0.012(2)
C22 0.123(4) 0.102(4) 0.138(4) 0.050(3) -0.047(3) 0.008(3)
C23 0.120(4) 0.086(3) 0.070(3) 0.018(2) 0.004(2) 0.001(3)
C31 0.057(2) 0.128(4) 0.075(2) 0.039(2) 0.0160(18) 0.032(2)
C32 0.118(3) 0.070(2) 0.071(2) 0.027(2) 0.033(2) 0.031(2)
C33 0.069(2) 0.073(2) 0.0536(18) 0.0197(17) 0.0184(16) 0.0179(18)
C41 0.0453(16) 0.0490(17) 0.0477(16) 0.0206(14) 0.0069(13) 0.0111(13)
F42 0.0641(12) 0.0592(11) 0.0811(13) 0.0080(10) 0.0024(10) -0.0009(9)
C42 0.0527(19) 0.0531(19) 0.0553(18) 0.0190(15) 0.0036(15) 0.0124(15)
F43 0.1049(16) 0.0759(14) 0.0658(12) -0.0014(11) -0.0008(11) 0.0364(12)
C43 0.075(2) 0.061(2) 0.0505(18) 0.0129(16) 0.0027(17) 0.0267(18)
F44 0.1068(16) 0.1197(18) 0.0732(13) 0.0428(13) 0.0468(12) 0.0630(14)
C44 0.076(2) 0.081(3) 0.055(2) 0.0315(19) 0.0238(18) 0.037(2)
F45 0.0690(13) 0.1073(17) 0.1096(17) 0.0546(14) 0.0426(12) 0.0159(12)
C45 0.0529(19) 0.077(2) 0.070(2) 0.040(2) 0.0239(17) 0.0167(17)
F46 0.0582(11) 0.0605(11) 0.0745(12) 0.0206(10) 0.0145(9) -0.0032(9)
C46 0.0518(18) 0.0556(19) 0.0512(17) 0.0217(15) 0.0103(14) 0.0096(15)
C51 0.0449(16) 0.0487(17) 0.0454(15) 0.0203(13) 0.0093(12) 0.0056(13)
F52 0.0623(11) 0.0512(10) 0.0774(12) 0.0201(9) 0.0044(9) 0.0063(9)
C52 0.0499(18) 0.0524(19) 0.0578(18) 0.0242(15) 0.0075(14) 0.0082(14)
F53 0.0650(12) 0.0779(14) 0.0932(15) 0.0275(12) -0.0088(11) -0.0174(10)
C53 0.0511(19) 0.062(2) 0.064(2) 0.0240(17) 0.0006(15) -0.0084(16)
F54 0.0431(11) 0.1247(19) 0.1132(17) 0.0553(15) -0.0006(11) 0.0073(11)
C54 0.0373(17) 0.086(3) 0.070(2) 0.0344(19) 0.0050(15) 0.0051(17)
F55 0.0668(12) 0.0894(15) 0.1045(16) 0.0381(13) 0.0170(11) 0.0383(11)
C55 0.0484(19) 0.069(2) 0.065(2) 0.0286(17) 0.0141(15) 0.0207(17)
F56 0.0671(11) 0.0527(11) 0.0670(11) 0.0172(9) 0.0106(9) 0.0110(9)
C56 0.0540(18) 0.0512(18) 0.0446(16) 0.0164(14) 0.0092(13) 0.0076(14)
C61 0.0428(16) 0.0519(17) 0.0492(16) 0.0189(14) 0.0064(13) 0.0045(13)
F62 0.0635(11) 0.0874(13) 0.0552(10) 0.0333(10) 0.0015(9) -0.0043(10)
C62 0.0461(17) 0.0618(19) 0.0468(16) 0.0196(15) 0.0057(14) 0.0038(14)
F63 0.0847(14) 0.1032(16) 0.0798(13) 0.0601(13) 0.0098(11) -0.0016(12)
C63 0.062(2) 0.069(2) 0.0558(19) 0.0351(17) 0.0130(16) 0.0060(17)
F64 0.0793(14) 0.0849(14) 0.1019(16) 0.0511(13) 0.0151(12) -0.0159(11)
C64 0.057(2) 0.058(2) 0.073(2) 0.0305(17) 0.0171(17) -0.0031(16)
F65 0.0530(11) 0.0840(14) 0.0885(14) 0.0368(11) 0.0000(10) -0.0135(10)
C65 0.0420(17) 0.060(2) 0.065(2) 0.0224(17) 0.0069(15) -0.0017(14)
F66 0.0521(10) 0.0862(13) 0.0804(13) 0.0493(11) -0.0071(9) -0.0078(9)
C66 0.0461(17) 0.0582(19) 0.0566(18) 0.0258(15) 0.0069(14) 0.0068(14)

loop_
_atom_type_symbol
_atom_type_description
_atom_type_scat_dispersion_real
_atom_type_scat_dispersion_imag
_atom_type_scat_source
C C 0.0181 0.0091 'International Tables Vol C Tables 4.2.6.8 and 6.1.1.4'
H H 0.0000 0.0000 'International Tables Vol C Tables 4.2.6.8 and 6.1.1.4'
B B 0.0090 0.0039 'International Tables Vol C Tables 4.2.6.8 and 6.1.1.4'
N N 0.0311 0.0180 'International Tables Vol C Tables 4.2.6.8 and 6.1.1.4'
F F 0.0727 0.0534 'International Tables Vol C Tables 4.2.6.8 and 6.1.1.4'
Si Si 0.2541 0.3302 'International Tables Vol C Tables 4.2.6.8 and 6.1.1.4'

loop_
_geom_angle_atom_site_label_1
_geom_angle_atom_site_label_2
_geom_angle_atom_site_label_3
_geom_angle
C10 Si1 C21 106.27(18)
C10 Si1 C23 107.86(18)
C21 Si1 C23 110.5(2)
C10 Si1 C22 108.95(19)
C21 Si1 C22 111.8(2)
C23 Si1 C22 111.2(2)
C31 Si2 C33 109.86(17)
C31 Si2 C32 110.5(2)
C33 Si2 C32 107.35(17)
C31 Si2 C11 107.81(15)
C33 Si2 C11 113.37(13)
C32 Si2 C11 107.93(15)
C61 B1 C12 124.7(3)
C61 B1 C51 120.0(3)
C12 B1 C51 114.4(2)
C7A N1 C2 108.7(2)
C7A N1 C8 126.1(3)
C2 N1 C8 125.2(3)
C3 C2 N1 109.3(3)
C3 C2 C9 130.7(3)
N1 C2 C9 120.0(3)
C2 C3 C3A 106.5(2)
C2 C3 C11 127.6(2)
C3A C3 C11 126.0(2)
C4 C3A C7A 119.1(3)
C4 C3A C3 133.9(3)
C7A C3A C3 107.0(3)
C5 C4 C3A 118.4(3)
C5 C4 H4 120.8
C3A C4 H4 120.8
C4 C5 C6 121.4(3)
C4 C5 H5 119.3
C6 C5 H5 119.3
C7 C6 C5 122.0(3)
C7 C6 H6 119.0
C5 C6 H6 119.0
C6 C7 C7A 117.0(3)
C6 C7 H7 121.5
C7A C7 H7 121.5
N1 C7A C7 129.4(3)
N1 C7A C3A 108.5(3)
C7 C7A C3A 122.1(3)
N1 C8 H8A 109.5
N1 C8 H8B 109.5
H8A C8 H8B 109.5
N1 C8 H8C 109.5
H8A C8 H8C 109.5
H8B C8 H8C 109.5
C10 C9 C2 176.9(3)
C9 C10 Si1 176.0(3)
C12 C11 C3 119.5(2)
C12 C11 Si2 125.5(2)
C3 C11 Si2 115.00(19)
C11 C12 C41 118.9(2)
C11 C12 B1 130.1(3)
C41 C12 B1 110.9(2)
Si1 C21 H21A 109.5
Si1 C21 H21B 109.5
H21A C21 H21B 109.5
Si1 C21 H21C 109.5
H21A C21 H21C 109.5
H21B C21 H21C 109.5
Si1 C22 H22A 109.5
Si1 C22 H22B 109.5
H22A C22 H22B 109.5
Si1 C22 H22C 109.5
H22A C22 H22C 109.5
H22B C22 H22C 109.5
Si1 C23 H23A 109.5
Si1 C23 H23B 109.5
H23A C23 H23B 109.5
Si1 C23 H23C 109.5
H23A C23 H23C 109.5
H23B C23 H23C 109.5
Si2 C31 H31A 109.5
Si2 C31 H31B 109.5
H31A C31 H31B 109.5
Si2 C31 H31C 109.5
H31A C31 H31C 109.5
H31B C31 H31C 109.5
Si2 C32 H32A 109.5
Si2 C32 H32B 109.5
H32A C32 H32B 109.5
Si2 C32 H32C 109.5
H32A C32 H32C 109.5
H32B C32 H32C 109.5
Si2 C33 H33A 109.5
Si2 C33 H33B 109.5
H33A C33 H33B 109.5
Si2 C33 H33C 109.5
H33A C33 H33C 109.5
H33B C33 H33C 109.5
C42 C41 C46 115.7(3)
C42 C41 C12 122.9(3)
C46 C41 C12 121.4(3)
F42 C42 C43 117.3(3)
F42 C42 C41 119.7(3)
C43 C42 C41 123.0(3)
F43 C43 C44 119.9(3)
F43 C43 C42 120.7(3)
C44 C43 C42 119.4(3)
F44 C44 C43 120.2(3)
F44 C44 C45 119.9(3)
C43 C44 C45 119.9(3)
F45 C45 C44 120.2(3)
F45 C45 C46 120.1(3)
C44 C45 C46 119.7(3)
F46 C46 C45 117.7(3)
F46 C46 C41 120.0(3)
C45 C46 C41 122.3(3)
C52 C51 C56 114.8(3)
C52 C51 B1 123.3(3)
C56 C51 B1 121.6(3)
F52 C52 C53 117.2(3)
F52 C52 C51 119.7(3)
C53 C52 C51 123.2(3)
F53 C53 C54 120.1(3)
F53 C53 C52 120.6(3)
C54 C53 C52 119.3(3)
F54 C54 C53 120.1(3)
F54 C54 C55 120.0(3)
C53 C54 C55 119.9(3)
F55 C55 C56 121.0(3)
F55 C55 C54 119.8(3)
C56 C55 C54 119.2(3)
F56 C56 C55 117.3(3)
F56 C56 C51 119.1(3)
C55 C56 C51 123.5(3)
C66 C61 C62 113.5(3)
C66 C61 B1 123.8(3)
C62 C61 B1 122.6(3)
F62 C62 C63 116.0(3)
F62 C62 C61 120.5(3)
C63 C62 C61 123.4(3)
F63 C63 C64 120.2(3)
F63 C63 C62 120.1(3)
C64 C63 C62 119.7(3)
F64 C64 C63 120.0(3)
F64 C64 C65 120.0(3)
C63 C64 C65 120.0(3)
F65 C65 C64 120.2(3)
F65 C65 C66 120.6(3)
C64 C65 C66 119.1(3)
F66 C66 C65 115.4(3)
F66 C66 C61 120.6(3)
C65 C66 C61 124.0(3)

loop_
_geom_bond_atom_site_label_1
_geom_bond_atom_site_label_2
_geom_bond_distance
Si1 C10 1.832(4)
Si1 C21 1.850(4)
Si1 C23 1.852(4)
Si1 C22 1.853(4)
Si2 C31 1.863(4)
Si2 C33 1.863(3)
Si2 C32 1.866(4)
Si2 C11 1.901(3)
B1 C61 1.564(4)
B1 C12 1.582(4)
B1 C51 1.586(4)
N1 C7A 1.365(4)
N1 C2 1.397(4)
N1 C8 1.463(4)
C2 C3 1.392(4)
C2 C9 1.416(4)
C3 C3A 1.434(4)
C3 C11 1.496(4)
C3A C4 1.400(4)
C3A C7A 1.421(4)
C4 C5 1.377(4)
C4 H4 0.9400
C5 C6 1.401(5)
C5 H5 0.9400
C6 C7 1.368(5)
C6 H6 0.9400
C7 C7A 1.397(4)
C7 H7 0.9400
C8 H8A 0.9700
C8 H8B 0.9700
C8 H8C 0.9700
C9 C10 1.201(4)
C11 C12 1.348(4)
C12 C41 1.518(4)
C21 H21A 0.9700
C21 H21B 0.9700
C21 H21C 0.9700
C22 H22A 0.9700
C22 H22B 0.9700
C22 H22C 0.9700
C23 H23A 0.9700
C23 H23B 0.9700
C23 H23C 0.9700
C31 H31A 0.9700
C31 H31B 0.9700
C31 H31C 0.9700
C32 H32A 0.9700
C32 H32B 0.9700
C32 H32C 0.9700
C33 H33A 0.9700
C33 H33B 0.9700
C33 H33C 0.9700
C41 C42 1.380(4)
C41 C46 1.390(4)
F42 C42 1.342(3)
C42 C43 1.378(4)
F43 C43 1.347(4)
C43 C44 1.366(5)
F44 C44 1.345(4)
C44 C45 1.371(5)
F45 C45 1.345(4)
C45 C46 1.380(4)
F46 C46 1.344(3)
C51 C52 1.383(4)
C51 C56 1.388(4)
F52 C52 1.349(3)
C52 C53 1.380(4)
F53 C53 1.345(4)
C53 C54 1.367(5)
F54 C54 1.338(3)
C54 C55 1.373(5)
F55 C55 1.344(3)
C55 C56 1.368(4)
F56 C56 1.354(3)
C61 C66 1.393(4)
C61 C62 1.402(4)
F62 C62 1.340(3)
C62 C63 1.382(4)
F63 C63 1.347(3)
C63 C64 1.361(4)
F64 C64 1.340(3)
C64 C65 1.369(4)
F65 C65 1.337(3)
C65 C66 1.382(4)
F66 C66 1.343(3)

loop_
_geom_torsion_atom_site_label_1
_geom_torsion_atom_site_label_2
_geom_torsion_atom_site_label_3
_geom_torsion_atom_site_label_4
_geom_torsion
C7A N1 C2 C3 -1.4(3)
C8 N1 C2 C3 -179.2(3)
C7A N1 C2 C9 177.4(3)
C8 N1 C2 C9 -0.4(4)
N1 C2 C3 C3A 0.9(3)
C9 C2 C3 C3A -177.7(3)
N1 C2 C3 C11 -179.3(3)
C9 C2 C3 C11 2.0(5)
C2 C3 C3A C4 178.3(3)
C11 C3 C3A C4 -1.5(5)
C2 C3 C3A C7A -0.1(3)
C11 C3 C3A C7A -179.9(3)
C7A C3A C4 C5 1.7(4)
C3 C3A C4 C5 -176.6(3)
C3A C4 C5 C6 -1.0(5)
C4 C5 C6 C7 -0.6(5)
C5 C6 C7 C7A 1.4(5)
C2 N1 C7A C7 -177.1(3)
C8 N1 C7A C7 0.7(5)
C2 N1 C7A C3A 1.3(3)
C8 N1 C7A C3A 179.1(3)
C6 C7 C7A N1 177.5(3)
C6 C7 C7A C3A -0.7(5)
C4 C3A C7A N1 -179.4(2)
C3 C3A C7A N1 -0.7(3)
C4 C3A C7A C7 -0.9(4)
C3 C3A C7A C7 177.8(3)
C3 C2 C9 C10 158(7)
N1 C2 C9 C10 -20(7)
C2 C9 C10 Si1 -6(11)
C21 Si1 C10 C9 43(5)
C23 Si1 C10 C9 -76(5)
C22 Si1 C10 C9 163(5)
C2 C3 C11 C12 93.7(4)
C3A C3 C11 C12 -86.6(3)
C2 C3 C11 Si2 -86.6(3)
C3A C3 C11 Si2 93.2(3)
C31 Si2 C11 C12 114.5(3)
C33 Si2 C11 C12 -7.3(3)
C32 Si2 C11 C12 -126.1(3)
C31 Si2 C11 C3 -65.2(2)
C33 Si2 C11 C3 172.9(2)
C32 Si2 C11 C3 54.2(2)
C3 C11 C12 C41 -5.5(4)
Si2 C11 C12 C41 174.8(2)
C3 C11 C12 B1 179.6(3)
Si2 C11 C12 B1 -0.2(4)
C61 B1 C12 C11 -73.9(4)
C51 B1 C12 C11 116.9(3)
C61 B1 C12 C41 110.9(3)
C51 B1 C12 C41 -58.4(3)
C11 C12 C41 C42 99.4(3)
B1 C12 C41 C42 -84.7(3)
C11 C12 C41 C46 -81.2(3)
B1 C12 C41 C46 94.7(3)
C46 C41 C42 F42 -178.9(2)
C12 C41 C42 F42 0.5(4)
C46 C41 C42 C43 0.2(4)
C12 C41 C42 C43 179.6(3)
F42 C42 C43 F43 1.9(4)
C41 C42 C43 F43 -177.2(3)
F42 C42 C43 C44 -179.9(3)
C41 C42 C43 C44 1.0(5)
F43 C43 C44 F44 -0.9(5)
C42 C43 C44 F44 -179.2(3)
F43 C43 C44 C45 177.0(3)
C42 C43 C44 C45 -1.2(5)
F44 C44 C45 F45 -1.5(5)
C43 C44 C45 F45 -179.5(3)
F44 C44 C45 C46 178.3(3)
C43 C44 C45 C46 0.3(5)
F45 C45 C46 F46 0.8(4)
C44 C45 C46 F46 -179.0(3)
F45 C45 C46 C41 -179.4(3)
C44 C45 C46 C41 0.9(5)
C42 C41 C46 F46 178.8(2)
C12 C41 C46 F46 -0.6(4)
C42 C41 C46 C45 -1.1(4)
C12 C41 C46 C45 179.5(3)
C61 B1 C51 C52 134.1(3)
C12 B1 C51 C52 -56.1(4)
C61 B1 C51 C56 -51.7(4)
C12 B1 C51 C56 118.1(3)
C56 C51 C52 F52 178.8(2)
B1 C51 C52 F52 -6.6(4)
C56 C51 C52 C53 -0.1(4)
B1 C51 C52 C53 174.5(3)
F52 C52 C53 F53 0.6(4)
C51 C52 C53 F53 179.5(3)
F52 C52 C53 C54 -179.8(3)
C51 C52 C53 C54 -0.9(5)
F53 C53 C54 F54 -0.5(5)
C52 C53 C54 F54 180.0(3)
F53 C53 C54 C55 -179.4(3)
C52 C53 C54 C55 1.0(5)
F54 C54 C55 F55 0.0(5)
C53 C54 C55 F55 178.9(3)
F54 C54 C55 C56 -179.0(3)
C53 C54 C55 C56 -0.1(5)
F55 C55 C56 F56 0.1(4)
C54 C55 C56 F56 179.1(3)
F55 C55 C56 C51 180.0(3)
C54 C55 C56 C51 -1.0(5)
C52 C51 C56 F56 -179.0(2)
B1 C51 C56 F56 6.3(4)
C52 C51 C56 C55 1.1(4)
B1 C51 C56 C55 -173.6(3)
C12 B1 C61 C66 -9.0(4)
C51 B1 C61 C66 159.7(3)
C12 B1 C61 C62 175.0(3)
C51 B1 C61 C62 -16.3(4)
C66 C61 C62 F62 175.6(3)
B1 C61 C62 F62 -8.1(4)
C66 C61 C62 C63 -3.4(4)
B1 C61 C62 C63 173.0(3)
F62 C62 C63 F63 1.9(4)
C61 C62 C63 F63 -179.1(3)
F62 C62 C63 C64 -178.7(3)
C61 C62 C63 C64 0.3(5)
F63 C63 C64 F64 0.3(5)
C62 C63 C64 F64 -179.1(3)
F63 C63 C64 C65 -178.9(3)
C62 C63 C64 C65 1.7(5)
F64 C64 C65 F65 1.5(5)
C63 C64 C65 F65 -179.3(3)
F64 C64 C65 C66 -179.6(3)
C63 C64 C65 C66 -0.4(5)
F65 C65 C66 F66 -2.8(4)
C64 C65 C66 F66 178.3(3)
F65 C65 C66 C61 175.8(3)
C64 C65 C66 C61 -3.1(5)
C62 C61 C66 F66 -176.7(3)
B1 C61 C66 F66 7.0(4)
C62 C61 C66 C65 4.8(4)
B1 C61 C66 C65 -171.5(3)
